data_9002540
loop_
_publ_author_name
'Artioli, G.'
'Stahl, K.'
'Cruciani, G.'
'Gualtieri, A.'
'Hanson, J. C.'

_publ_section_title
;
 In situ dehydration of yugawaralite
 Sample: at T = 581 K
;
_journal_name_full 'American Mineralogist'
_journal_page_first 185
_journal_page_last 192
_journal_volume 86
_journal_year 2001
_chemical_formula_sum 'Al2 Ca O19.07 Si6'
_chemical_name_mineral Yugawaralite
_space_group_IT_number 7
_symmetry_space_group_name_Hall 'P -2yc'
_symmetry_space_group_name_H-M 'P 1 c 1'
_cell_angle_alpha 90
_cell_angle_beta 111.443
_cell_angle_gamma 90
_cell_formula_units_Z 2
_cell_length_a 6.7836
_cell_length_b 13.9842
_cell_length_c 10.0736
_cell_volume 889.468
_database_code_amcsd 0002629
_diffrn_ambient_temperature 581
_exptl_crystal_density_diffrn 2.120
_cod_original_formula_sum 'Si6 Al2 O19.07 Ca'
_cod_database_code 9002540

loop_
_space_group_symop_operation_xyz
x,y,z
x,-y,1/2+z

loop_
_atom_site_label
_atom_site_fract_x
_atom_site_fract_y
_atom_site_fract_z
_atom_site_occupancy
_atom_site_U_iso_or_equiv
_atom_site_type_symbol
_atom_site_attached_hydrogens
Si1 0.33700 0.15030 0.98600 1.00000 0.01680 Si 0
Si2 0.70700 0.03240 0.19400 1.00000 0.01680 Si 0
Si3 0.40500 0.12670 0.69400 1.00000 0.01680 Si 0
Si4 0.02100 0.47170 0.46200 1.00000 0.01680 Si 0
Si5 0.35700 0.36930 0.96500 1.00000 0.01680 Si 0
Si6 0.73000 0.50560 0.64500 1.00000 0.01680 Si 0
Al1 0.00000 -0.00220 0.00000 1.00000 0.01680 Al 0
Al2 0.38500 0.35480 0.65200 1.00000 0.01680 Al 0
O1 0.11200 0.10100 0.96500 1.00000 0.02700 O 0
O2 0.83500 0.03400 0.08700 1.00000 0.02700 O 0
O3 0.17200 0.09200 0.59300 1.00000 0.02700 O 0
O4 0.53100 0.11400 0.12600 1.00000 0.02700 O 0
O5 0.41400 0.13200 0.85500 1.00000 0.02700 O 0
O6 0.61100 0.07430 0.68300 1.00000 0.02700 O 0
O7 0.87400 0.06700 0.34600 1.00000 0.02700 O 0
O8 0.33000 0.26320 0.01900 1.00000 0.02700 O 0
O9 0.42500 0.23330 0.64000 1.00000 0.02700 O 0
O10 0.17500 0.43700 0.98300 1.00000 0.02700 O 0
O11 0.84500 0.49200 0.53200 1.00000 0.02700 O 0
O12 0.15700 0.37410 0.50400 1.00000 0.02700 O 0
O13 0.56700 0.40500 0.09300 1.00000 0.02700 O 0
O14 0.36400 0.39100 0.81100 1.00000 0.02700 O 0
O15 0.61100 0.40500 0.63900 1.00000 0.02700 O 0
O16 0.90200 0.45600 0.29300 1.00000 0.02700 O 0
Ca 0.03400 0.22240 0.43400 1.00000 0.03300 Ca 0
OW1 0.06000 0.24200 0.20200 1.00000 0.12800 O 0
OW2 0.81400 0.23500 0.55700 1.00000 0.12800 O 0
OW3 0.67400 0.26400 0.37400 0.53000 0.12800 O 0
OW4a 0.33000 0.10000 0.27000 0.31000 0.12800 O 0
OW5 0.87000 0.22000 0.99000 0.23000 0.12800 O 0

loop_
_cod_changelog_entry_id
_cod_changelog_entry_author
_cod_changelog_entry_date
_cod_changelog_entry_text
1
;cod-tools version 3.8.0
Id: cif_guess_AMCSD_atom_types 9574 2023-05-10 09:00:05Z saulius
;
2023-05-10T18:48:07+03:00
;Derived atom types and hydrogen counts
from atom names that follow the AMCSD naming convention
(Wat == water, O-H == hydroxyl).
;

loop_
_cod_related_entry_id
_cod_related_entry_database
_cod_related_entry_code
1 AMCSD 0002629
